data_4335649
loop_
_publ_author_name
'Holger Braunschweig'
'Florian Hupp'
'Thomas Kramer'
'Julian Mager'

_publ_contact_author_address
; Institut fuer Anorganische Chemie
Universitaet Wuerzburg
Am Hubland
97074 Wuerzburg, Germany
;
_publ_contact_author_email H.Braunschweig@mail.uni-wuerzburg.de
_publ_contact_author_fax +49-931-3184623
_publ_contact_author_name 'Prof. Dr. Holger Braunschweig'
_publ_contact_author_phone +49-931-3185260
_publ_section_title
;
 Structure and Reactivity of Distanna[2]metallocenophanes of Ruthenium and
 Osmium
;
_journal_name_full 'Inorganic Chemistry'
_journal_page_first 9060
_journal_page_last 9065
_journal_paper_doi 10.1021/ic4012247
_journal_volume 52
_journal_year 2013
_chemical_formula_moiety 'C38 H62 Li4 N6 Os2'
_chemical_formula_sum 'C38 H62 Li4 N6 Os2'
_chemical_formula_weight 1011.10
_chemical_name_common
;
?
;
_chemical_name_systematic
; 
?
;
_space_group_IT_number 14
_symmetry_cell_setting monoclinic
_symmetry_space_group_name_Hall '-P 2ybc'
_symmetry_space_group_name_H-M 'P 1 21/c 1'
_atom_sites_solution_hydrogens geom
_atom_sites_solution_primary direct
_atom_sites_solution_secondary difmap
_audit_creation_method SHELXL-97
_cell_angle_alpha 90.00
_cell_angle_beta 100.20(2)
_cell_angle_gamma 90.00
_cell_formula_units_Z 2
_cell_length_a 8.561(6)
_cell_length_b 17.202(12)
_cell_length_c 14.003(9)
_cell_measurement_temperature 193(2)
_cell_volume 2030(2)
_computing_cell_refinement 'Saint+ ver. 7.68A (Bruker AXS)'
_computing_data_collection 'APEX2 ver. 2010.3 (Bruker AXS)'
_computing_data_reduction 'Saint+ ver. 7.68A (Bruker AXS)'
_computing_molecular_graphics 'XP ver. 5.1 (Bruker AXS, 1998)'
_computing_publication_material 'SHELXL-97 (Sheldrick, 2008)'
_computing_structure_refinement 'SHELXL-97 (Sheldrick, 2008)'
_computing_structure_solution 'SHELXS-97 (Sheldrick, 2008)'
_diffrn_ambient_temperature 193(2)
_diffrn_detector_area_resol_mean 8.333
_diffrn_measured_fraction_theta_full 0.997
_diffrn_measured_fraction_theta_max 0.996
_diffrn_measurement_device_type 'Bruker X8-APEX II'
_diffrn_measurement_method '\f and \w scans'
_diffrn_radiation_monochromator 'multi-layer mirror'
_diffrn_radiation_source 'rotating anode'
_diffrn_radiation_type MoK\a
_diffrn_radiation_wavelength 0.71073
_diffrn_reflns_av_R_equivalents 0.0345
_diffrn_reflns_av_sigmaI/netI 0.0317
_diffrn_reflns_limit_h_max 10
_diffrn_reflns_limit_h_min -10
_diffrn_reflns_limit_k_max 17
_diffrn_reflns_limit_k_min -21
_diffrn_reflns_limit_l_max 17
_diffrn_reflns_limit_l_min -16
_diffrn_reflns_number 15536
_diffrn_reflns_theta_full 26.00
_diffrn_reflns_theta_max 26.37
_diffrn_reflns_theta_min 1.89
_exptl_absorpt_coefficient_mu 6.287
_exptl_absorpt_correction_T_max 0.7454
_exptl_absorpt_correction_T_min 0.5129
_exptl_absorpt_correction_type multi-scan
_exptl_absorpt_process_details 'Sadabs 2008/1 (Bruker 2008)'
_exptl_crystal_colour colourless
_exptl_crystal_density_diffrn 1.654
_exptl_crystal_description block
_exptl_crystal_F_000 992
_exptl_crystal_size_max 0.26
_exptl_crystal_size_mid 0.18
_exptl_crystal_size_min 0.13
_refine_diff_density_max 0.782
_refine_diff_density_min -0.761
_refine_diff_density_rms 0.107
_refine_ls_extinction_method none
_refine_ls_goodness_of_fit_ref 1.034
_refine_ls_hydrogen_treatment constr
_refine_ls_matrix_type full
_refine_ls_number_parameters 231
_refine_ls_number_reflns 4134
_refine_ls_number_restraints 145
_refine_ls_restrained_S_all 1.017
_refine_ls_R_factor_all 0.0273
_refine_ls_R_factor_gt 0.0207
_refine_ls_shift/su_max 0.002
_refine_ls_shift/su_mean 0.000
_refine_ls_structure_factor_coef Fsqd
_refine_ls_weighting_details 'calc w=1/[\s^2^(Fo^2^)+(0.0206P)^2^+0.4877P] where P=(Fo^2^+2Fc^2^)/3'
_refine_ls_weighting_scheme calc
_refine_ls_wR_factor_gt 0.0457
_refine_ls_wR_factor_ref 0.0480
_reflns_number_gt 3580
_reflns_number_total 4134
_reflns_threshold_expression >2sigma(I)
_cod_data_source_file ic4012247_si_001_3.cif
_cod_data_source_block 8
_cod_database_code 4335649

loop_
_symmetry_equiv_pos_as_xyz
'x, y, z'
'-x, y+1/2, -z+1/2'
'-x, -y, -z'
'x, -y-1/2, z-1/2'

loop_
_atom_site_label
_atom_site_type_symbol
_atom_site_fract_x
_atom_site_fract_y
_atom_site_fract_z
_atom_site_U_iso_or_equiv
_atom_site_adp_type
_atom_site_occupancy
_atom_site_symmetry_multiplicity
_atom_site_calc_flag
_atom_site_refinement_flags
Os1 Os 0.298478(13) 0.407031(7) 0.120075(8) 0.02026(5) Uani 1 1 d U
Li1 Li 0.1288(6) 0.6020(3) 0.2651(4) 0.0234(10) Uani 1 1 d U
C1 C 0.4737(4) 0.42493(19) 0.2506(2) 0.0320(8) Uani 1 1 d U
H1 H 0.5826 0.4118 0.2553 0.038 Uiso 1 1 calc R
N1 N -0.0923(3) 0.60906(15) 0.3154(2) 0.0258(6) Uani 1 1 d U
C2 C 0.2075(4) 0.42075(18) 0.2557(2) 0.0270(7) Uani 1 1 d U
H2 H 0.1073 0.4020 0.2657 0.032 Uiso 1 1 calc R
Li2 Li -0.0665(6) 0.4882(3) -0.0844(4) 0.0295(12) Uani 1 1 d U
N2 N 0.2349(3) 0.61778(15) 0.41277(19) 0.0238(6) Uani 1 1 d U
C3 C 0.2339(4) 0.49826(17) 0.2200(2) 0.0233(6) Uani 1 1 d U
N3 N 0.2220(3) 0.71210(15) 0.23891(18) 0.0244(6) Uani 1 1 d U
C4 C 0.4022(3) 0.49754(18) 0.2189(2) 0.0245(7) Uani 1 1 d U
H4 H 0.4589 0.5405 0.1994 0.029 Uiso 1 1 calc R
C5 C 0.3525(4) 0.37587(19) 0.2738(2) 0.0297(7) Uani 1 1 d U
H5 H 0.3643 0.3239 0.2968 0.036 Uiso 1 1 calc R
C6 C 0.1417(4) 0.34513(19) 0.0052(2) 0.0285(7) Uani 1 1 d U
H6 H 0.0491 0.3182 0.0153 0.034 Uiso 1 1 calc R
C7 C 0.1425(4) 0.42548(19) -0.0251(2) 0.0281(7) Uani 1 1 d U
C8 C 0.3084(4) 0.4384(2) -0.0293(2) 0.0294(7) Uani 1 1 d U
H8 H 0.3505 0.4864 -0.0469 0.035 Uiso 1 1 calc R
C9 C 0.4012(4) 0.3693(2) -0.0034(2) 0.0330(8) Uani 1 1 d U
H9 H 0.5122 0.3639 -0.0013 0.040 Uiso 1 1 calc R
C10 C 0.2962(4) 0.31097(19) 0.0184(2) 0.0311(7) Uani 1 1 d U
H10 H 0.3233 0.2591 0.0379 0.037 Uiso 1 1 calc R
C11 C -0.0511(4) 0.6338(2) 0.4171(2) 0.0324(8) Uani 1 1 d U
H11A H -0.1352 0.6164 0.4525 0.039 Uiso 1 1 calc R
H11B H -0.0473 0.6913 0.4198 0.039 Uiso 1 1 calc R
C12 C 0.1064(4) 0.60179(19) 0.4670(2) 0.0319(8) Uani 1 1 d U
H12A H 0.1339 0.6250 0.5325 0.038 Uiso 1 1 calc R
H12B H 0.0968 0.5449 0.4749 0.038 Uiso 1 1 calc R
C13 C 0.2823(4) 0.69971(18) 0.4165(2) 0.0288(7) Uani 1 1 d U
H13A H 0.3662 0.7087 0.4739 0.035 Uiso 1 1 calc R
H13B H 0.1902 0.7328 0.4231 0.035 Uiso 1 1 calc R
C14 C 0.3436(4) 0.72189(19) 0.3254(2) 0.0278(7) Uani 1 1 d U
H14A H 0.3789 0.7768 0.3303 0.033 Uiso 1 1 calc R
H14B H 0.4365 0.6892 0.3196 0.033 Uiso 1 1 calc R
C21 C -0.2230(4) 0.6561(2) 0.2652(3) 0.0400(9) Uani 1 1 d U
H21A H -0.3190 0.6451 0.2919 0.060 Uiso 1 1 calc R
H21B H -0.2419 0.6434 0.1958 0.060 Uiso 1 1 calc R
H21C H -0.1960 0.7113 0.2740 0.060 Uiso 1 1 calc R
C22 C 0.3708(4) 0.5673(2) 0.4492(3) 0.0379(8) Uani 1 1 d U
H22A H 0.3376 0.5128 0.4424 0.057 Uiso 1 1 calc R
H22B H 0.4101 0.5789 0.5178 0.057 Uiso 1 1 calc R
H22C H 0.4555 0.5766 0.4118 0.057 Uiso 1 1 calc R
C23 C 0.2962(4) 0.7085(2) 0.1525(2) 0.0375(9) Uani 1 1 d U
H23A H 0.3670 0.6634 0.1570 0.056 Uiso 1 1 calc R
H23B H 0.3575 0.7561 0.1480 0.056 Uiso 1 1 calc R
H23C H 0.2137 0.7037 0.0945 0.056 Uiso 1 1 calc R
C24 C 0.1074(4) 0.7762(2) 0.2281(3) 0.0392(9) Uani 1 1 d U
H24A H 0.0264 0.7675 0.1703 0.059 Uiso 1 1 calc R
H24B H 0.1625 0.8253 0.2213 0.059 Uiso 1 1 calc R
H24C H 0.0568 0.7787 0.2856 0.059 Uiso 1 1 calc R
C25 C -0.1410(4) 0.5264(2) 0.3085(3) 0.0366(8) Uani 1 1 d U
H25A H -0.1714 0.5118 0.2401 0.055 Uiso 1 1 calc R
H25B H -0.2316 0.5189 0.3416 0.055 Uiso 1 1 calc R
H25C H -0.0523 0.4938 0.3393 0.055 Uiso 1 1 calc R

loop_
_atom_site_aniso_label
_atom_site_aniso_U_11
_atom_site_aniso_U_22
_atom_site_aniso_U_33
_atom_site_aniso_U_23
_atom_site_aniso_U_13
_atom_site_aniso_U_12
Os1 0.01857(7) 0.01847(8) 0.02232(8) -0.00354(5) -0.00028(5) 0.00292(5)
Li1 0.024(3) 0.024(3) 0.023(3) 0.000(2) 0.006(2) 0.0014(19)
C1 0.0271(17) 0.0295(19) 0.0345(19) -0.0093(14) -0.0077(15) 0.0066(13)
N1 0.0206(13) 0.0318(16) 0.0260(15) -0.0029(11) 0.0073(12) -0.0005(10)
C2 0.0331(17) 0.0250(17) 0.0234(16) -0.0039(13) 0.0062(14) -0.0030(13)
Li2 0.034(3) 0.026(3) 0.028(3) -0.005(2) 0.004(2) 0.011(2)
N2 0.0238(13) 0.0274(14) 0.0197(13) -0.0002(11) 0.0027(11) 0.0016(11)
C3 0.0266(15) 0.0186(15) 0.0236(16) -0.0066(12) 0.0015(13) 0.0019(12)
N3 0.0264(14) 0.0255(15) 0.0214(13) 0.0007(11) 0.0043(11) -0.0014(11)
C4 0.0233(15) 0.0203(16) 0.0287(17) -0.0053(12) 0.0017(14) -0.0021(12)
C5 0.0410(19) 0.0204(16) 0.0245(16) -0.0027(13) -0.0031(15) 0.0048(14)
C6 0.0285(16) 0.0298(18) 0.0251(17) -0.0086(13) -0.0013(14) -0.0007(13)
C7 0.0328(17) 0.0272(17) 0.0223(16) -0.0062(13) -0.0008(14) 0.0091(13)
C8 0.0330(18) 0.0306(18) 0.0245(16) -0.0027(14) 0.0045(15) 0.0032(14)
C9 0.0275(17) 0.043(2) 0.0284(18) -0.0101(15) 0.0055(15) 0.0129(14)
C10 0.0366(18) 0.0248(17) 0.0290(18) -0.0093(13) -0.0020(15) 0.0102(13)
C11 0.0317(18) 0.037(2) 0.0317(19) -0.0101(15) 0.0141(15) -0.0070(14)
C12 0.0382(19) 0.042(2) 0.0161(16) -0.0004(14) 0.0053(15) -0.0084(15)
C13 0.0294(17) 0.0330(19) 0.0238(17) -0.0067(14) 0.0045(14) -0.0032(13)
C14 0.0254(16) 0.0306(18) 0.0272(17) 0.0001(14) 0.0042(13) -0.0054(13)
C21 0.0269(18) 0.048(2) 0.045(2) -0.0027(18) 0.0038(16) 0.0080(16)
C22 0.037(2) 0.044(2) 0.0299(19) 0.0051(16) -0.0030(16) 0.0103(16)
C23 0.048(2) 0.044(2) 0.0230(17) 0.0078(16) 0.0122(16) -0.0066(17)
C24 0.039(2) 0.030(2) 0.050(2) 0.0117(17) 0.0086(18) 0.0086(15)
C25 0.036(2) 0.033(2) 0.041(2) -0.0059(16) 0.0079(17) -0.0100(15)

loop_
_atom_type_symbol
_atom_type_description
_atom_type_scat_dispersion_real
_atom_type_scat_dispersion_imag
_atom_type_scat_source
C C 0.0033 0.0016 'International Tables Vol C Tables 4.2.6.8 and 6.1.1.4'
H H 0.0000 0.0000 'International Tables Vol C Tables 4.2.6.8 and 6.1.1.4'
Li Li -0.0003 0.0001 'International Tables Vol C Tables 4.2.6.8 and 6.1.1.4'
N N 0.0061 0.0033 'International Tables Vol C Tables 4.2.6.8 and 6.1.1.4'
Os Os -1.2165 7.6030 'International Tables Vol C Tables 4.2.6.8 and 6.1.1.4'

loop_
_geom_angle_atom_site_label_1
_geom_angle_atom_site_label_2
_geom_angle_atom_site_label_3
_geom_angle
_geom_angle_site_symmetry_1
_geom_angle_site_symmetry_3
C4 Os1 C1 38.40(12) . .
C4 Os1 C9 123.03(13) . .
C1 Os1 C9 113.29(14) . .
C4 Os1 C8 110.76(13) . .
C1 Os1 C8 129.43(14) . .
C9 Os1 C8 38.68(12) . .
C4 Os1 C10 156.58(12) . .
C1 Os1 C10 125.62(12) . .
C9 Os1 C10 37.96(13) . .
C8 Os1 C10 63.72(13) . .
C4 Os1 C6 162.00(12) . .
C1 Os1 C6 158.93(13) . .
C9 Os1 C6 63.29(13) . .
C8 Os1 C6 62.36(13) . .
C10 Os1 C6 38.28(11) . .
C4 Os1 C5 63.64(12) . .
C1 Os1 C5 38.01(13) . .
C9 Os1 C5 131.69(13) . .
C8 Os1 C5 165.80(12) . .
C10 Os1 C5 115.68(13) . .
C6 Os1 C5 126.97(13) . .
C4 Os1 C2 62.41(12) . .
C1 Os1 C2 63.48(14) . .
C9 Os1 C2 168.13(12) . .
C8 Os1 C2 152.54(12) . .
C10 Os1 C2 133.26(13) . .
C6 Os1 C2 115.16(13) . .
C5 Os1 C2 38.58(12) . .
C4 Os1 C3 38.25(11) . .
C1 Os1 C3 65.44(12) . .
C9 Os1 C3 152.53(13) . .
C8 Os1 C3 118.91(12) . .
C10 Os1 C3 165.12(12) . .
C6 Os1 C3 128.01(12) . .
C5 Os1 C3 65.71(12) . .
C2 Os1 C3 38.38(11) . .
C4 Os1 C7 125.94(12) . .
C1 Os1 C7 162.22(13) . .
C9 Os1 C7 65.30(13) . .
C8 Os1 C7 38.19(12) . .
C10 Os1 C7 65.23(12) . .
C6 Os1 C7 38.07(12) . .
C5 Os1 C7 155.89(13) . .
C2 Os1 C7 121.56(13) . .
C3 Os1 C7 107.08(12) . .
C4 Os1 Li2 80.87(15) . 3_565
C1 Os1 Li2 116.31(15) . 3_565
C9 Os1 Li2 116.50(15) . 3_565
C8 Os1 Li2 78.84(14) . 3_565
C10 Os1 Li2 118.07(15) . 3_565
C6 Os1 Li2 81.42(15) . 3_565
C5 Os1 Li2 111.80(14) . 3_565
C2 Os1 Li2 73.84(15) . 3_565
C3 Os1 Li2 51.95(14) . 3_565
C7 Os1 Li2 55.31(14) . 3_565
N3 Li1 N2 86.8(2) . .
N3 Li1 N1 113.0(2) . .
N2 Li1 N1 85.6(2) . .
N3 Li1 C3 120.3(3) . .
N2 Li1 C3 105.3(2) . .
N1 Li1 C3 125.9(3) . .
N3 Li1 Li2 110.0(2) . 3_565
N2 Li1 Li2 152.6(3) . 3_565
N1 Li1 Li2 106.1(2) . 3_565
C3 Li1 Li2 47.76(17) . 3_565
C5 C1 C4 107.5(3) . .
C5 C1 Os1 71.61(19) . .
C4 C1 Os1 70.63(18) . .
C5 C1 H1 126.2 . .
C4 C1 H1 126.2 . .
Os1 C1 H1 123.2 . .
C21 N1 C11 109.8(3) . .
C21 N1 C25 108.6(3) . .
C11 N1 C25 111.0(3) . .
C21 N1 Li1 121.5(3) . .
C11 N1 Li1 105.2(2) . .
C25 N1 Li1 100.4(2) . .
C5 C2 C3 111.7(3) . .
C5 C2 Os1 70.65(18) . .
C3 C2 Os1 72.58(18) . .
C5 C2 H2 124.2 . .
C3 C2 H2 124.2 . .
Os1 C2 H2 124.2 . .
C7 Li2 C3 140.5(3) . 3_565
C7 Li2 C7 112.6(3) . 3_565
C3 Li2 C7 106.9(2) 3_565 3_565
C7 Li2 Li2 59.8(2) . 3_565
C3 Li2 Li2 159.6(4) 3_565 3_565
C7 Li2 Li2 52.8(2) 3_565 3_565
C7 Li2 Os1 164.6(3) . 3_565
C3 Li2 Os1 53.90(14) 3_565 3_565
C7 Li2 Os1 53.20(13) 3_565 3_565
Li2 Li2 Os1 105.7(3) 3_565 3_565
C7 Li2 Li1 94.6(2) . 3_565
C3 Li2 Li1 46.70(16) 3_565 3_565
C7 Li2 Li1 152.0(3) 3_565 3_565
Li2 Li2 Li1 153.5(3) 3_565 3_565
Os1 Li2 Li1 100.4(2) 3_565 3_565
C13 N2 C12 112.9(2) . .
C13 N2 C22 111.0(3) . .
C12 N2 C22 109.2(3) . .
C13 N2 Li1 103.0(2) . .
C12 N2 Li1 104.5(2) . .
C22 N2 Li1 116.0(2) . .
C4 C3 C2 102.2(3) . .
C4 C3 Li1 118.8(3) . .
C2 C3 Li1 124.3(3) . .
C4 C3 Li2 119.7(3) . 3_565
C2 C3 Li2 106.2(3) . 3_565
Li1 C3 Li2 85.5(2) . 3_565
C4 C3 Os1 68.25(16) . .
C2 C3 Os1 69.04(17) . .
Li1 C3 Os1 158.7(2) . .
Li2 C3 Os1 74.15(16) 3_565 .
C14 N3 C23 110.0(2) . .
C14 N3 C24 111.4(3) . .
C23 N3 C24 109.1(3) . .
C14 N3 Li1 101.3(2) . .
C23 N3 Li1 109.8(2) . .
C24 N3 Li1 115.2(2) . .
C1 C4 C3 112.2(3) . .
C1 C4 Os1 70.97(18) . .
C3 C4 Os1 73.49(17) . .
C1 C4 H4 123.9 . .
C3 C4 H4 123.9 . .
Os1 C4 H4 123.2 . .
C1 C5 C2 106.4(3) . .
C1 C5 Os1 70.38(19) . .
C2 C5 Os1 70.77(18) . .
C1 C5 H5 126.8 . .
C2 C5 H5 126.8 . .
Os1 C5 H5 123.7 . .
C10 C6 C7 112.2(3) . .
C10 C6 Os1 70.80(18) . .
C7 C6 Os1 73.50(18) . .
C10 C6 H6 123.9 . .
C7 C6 H6 123.9 . .
Os1 C6 H6 123.3 . .
C6 C7 C8 102.4(3) . .
C6 C7 Li2 123.5(3) . .
C8 C7 Li2 132.0(3) . .
C6 C7 Os1 68.43(17) . .
C8 C7 Os1 68.21(18) . .
Li2 C7 Os1 138.4(2) . .
C6 C7 Li2 113.8(3) . 3_565
C8 C7 Li2 108.8(3) . 3_565
Li2 C7 Li2 67.4(3) . 3_565
Os1 C7 Li2 71.48(17) . 3_565
C9 C8 C7 111.4(3) . .
C9 C8 Os1 70.54(18) . .
C7 C8 Os1 73.61(19) . .
C9 C8 H8 124.3 . .
C7 C8 H8 124.3 . .
Os1 C8 H8 123.1 . .
C10 C9 C8 107.2(3) . .
C10 C9 Os1 71.26(18) . .
C8 C9 Os1 70.79(17) . .
C10 C9 H9 126.4 . .
C8 C9 H9 126.4 . .
Os1 C9 H9 123.2 . .
C9 C10 C6 106.8(3) . .
C9 C10 Os1 70.78(18) . .
C6 C10 Os1 70.93(18) . .
C9 C10 H10 126.6 . .
C6 C10 H10 126.6 . .
Os1 C10 H10 123.4 . .
N1 C11 C12 112.6(3) . .
N1 C11 H11A 109.1 . .
C12 C11 H11A 109.1 . .
N1 C11 H11B 109.1 . .
C12 C11 H11B 109.1 . .
H11A C11 H11B 107.8 . .
N2 C12 C11 112.4(3) . .
N2 C12 H12A 109.1 . .
C11 C12 H12A 109.1 . .
N2 C12 H12B 109.1 . .
C11 C12 H12B 109.1 . .
H12A C12 H12B 107.8 . .
N2 C13 C14 110.4(2) . .
N2 C13 H13A 109.6 . .
C14 C13 H13A 109.6 . .
N2 C13 H13B 109.6 . .
C14 C13 H13B 109.6 . .
H13A C13 H13B 108.1 . .
N3 C14 C13 111.6(3) . .
N3 C14 H14A 109.3 . .
C13 C14 H14A 109.3 . .
N3 C14 H14B 109.3 . .
C13 C14 H14B 109.3 . .
H14A C14 H14B 108.0 . .
N1 C21 H21A 109.5 . .
N1 C21 H21B 109.5 . .
H21A C21 H21B 109.5 . .
N1 C21 H21C 109.5 . .
H21A C21 H21C 109.5 . .
H21B C21 H21C 109.5 . .
N2 C22 H22A 109.5 . .
N2 C22 H22B 109.5 . .
H22A C22 H22B 109.5 . .
N2 C22 H22C 109.5 . .
H22A C22 H22C 109.5 . .
H22B C22 H22C 109.5 . .
N3 C23 H23A 109.5 . .
N3 C23 H23B 109.5 . .
H23A C23 H23B 109.5 . .
N3 C23 H23C 109.5 . .
H23A C23 H23C 109.5 . .
H23B C23 H23C 109.5 . .
N3 C24 H24A 109.5 . .
N3 C24 H24B 109.5 . .
H24A C24 H24B 109.5 . .
N3 C24 H24C 109.5 . .
H24A C24 H24C 109.5 . .
H24B C24 H24C 109.5 . .
N1 C25 H25A 109.5 . .
N1 C25 H25B 109.5 . .
H25A C25 H25B 109.5 . .
N1 C25 H25C 109.5 . .
H25A C25 H25C 109.5 . .
H25B C25 H25C 109.5 . .

loop_
_geom_bond_atom_site_label_1
_geom_bond_atom_site_label_2
_geom_bond_distance
_geom_bond_site_symmetry_2
Os1 C4 2.166(3) .
Os1 C1 2.171(3) .
Os1 C9 2.173(3) .
Os1 C8 2.177(4) .
Os1 C10 2.180(3) .
Os1 C6 2.181(3) .
Os1 C5 2.187(4) .
Os1 C2 2.189(3) .
Os1 C3 2.236(3) .
Os1 C7 2.249(3) .
Os1 Li2 2.663(5) 3_565
Li1 N3 2.112(6) .
Li1 N2 2.124(6) .
Li1 N1 2.138(6) .
Li1 C3 2.143(6) .
Li1 Li2 2.935(8) 3_565
C1 C5 1.419(5) .
C1 C4 1.426(4) .
C1 H1 0.9500 .
N1 C21 1.456(4) .
N1 C11 1.469(4) .
N1 C25 1.480(4) .
C2 C5 1.446(5) .
C2 C3 1.455(4) .
C2 H2 0.9500 .
Li2 C7 2.127(6) .
Li2 C3 2.180(6) 3_565
Li2 C7 2.309(6) 3_565
Li2 Li2 2.468(11) 3_565
Li2 Os1 2.663(5) 3_565
Li2 Li1 2.935(8) 3_565
N2 C13 1.465(4) .
N2 C12 1.469(4) .
N2 C22 1.469(4) .
C3 C4 1.444(4) .
C3 Li2 2.180(6) 3_565
N3 C14 1.460(4) .
N3 C23 1.464(4) .
N3 C24 1.467(4) .
C4 H4 0.9500 .
C5 H5 0.9500 .
C6 C10 1.430(4) .
C6 C7 1.446(5) .
C6 H6 0.9500 .
C7 C8 1.449(5) .
C7 Li2 2.309(6) 3_565
C8 C9 1.440(5) .
C8 H8 0.9500 .
C9 C10 1.416(5) .
C9 H9 0.9500 .
C10 H10 0.9500 .
C11 C12 1.509(5) .
C11 H11A 0.9900 .
C11 H11B 0.9900 .
C12 H12A 0.9900 .
C12 H12B 0.9900 .
C13 C14 1.511(4) .
C13 H13A 0.9900 .
C13 H13B 0.9900 .
C14 H14A 0.9900 .
C14 H14B 0.9900 .
C21 H21A 0.9800 .
C21 H21B 0.9800 .
C21 H21C 0.9800 .
C22 H22A 0.9800 .
C22 H22B 0.9800 .
C22 H22C 0.9800 .
C23 H23A 0.9800 .
C23 H23B 0.9800 .
C23 H23C 0.9800 .
C24 H24A 0.9800 .
C24 H24B 0.9800 .
C24 H24C 0.9800 .
C25 H25A 0.9800 .
C25 H25B 0.9800 .
C25 H25C 0.9800 .

loop_
_geom_torsion_atom_site_label_1
_geom_torsion_atom_site_label_2
_geom_torsion_atom_site_label_3
_geom_torsion_atom_site_label_4
_geom_torsion
_geom_torsion_site_symmetry_1
_geom_torsion_site_symmetry_4
C4 Os1 C1 C5 117.0(3) . .
C9 Os1 C1 C5 -128.7(2) . .
C8 Os1 C1 C5 -170.41(18) . .
C10 Os1 C1 C5 -87.1(2) . .
C6 Os1 C1 C5 -52.8(4) . .
C2 Os1 C1 C5 38.71(19) . .
C3 Os1 C1 C5 81.4(2) . .
C7 Os1 C1 C5 149.8(3) . .
Li2 Os1 C1 C5 92.3(2) 3_565 .
C9 Os1 C1 C4 114.4(2) . .
C8 Os1 C1 C4 72.6(2) . .
C10 Os1 C1 C4 155.97(19) . .
C6 Os1 C1 C4 -169.8(3) . .
C5 Os1 C1 C4 -117.0(3) . .
C2 Os1 C1 C4 -78.2(2) . .
C3 Os1 C1 C4 -35.57(18) . .
C7 Os1 C1 C4 32.8(5) . .
Li2 Os1 C1 C4 -24.7(2) 3_565 .
N3 Li1 N1 C21 50.1(4) . .
N2 Li1 N1 C21 134.8(3) . .
C3 Li1 N1 C21 -119.5(4) . .
Li2 Li1 N1 C21 -70.4(3) 3_565 .
N3 Li1 N1 C11 -75.2(3) . .
N2 Li1 N1 C11 9.5(3) . .
C3 Li1 N1 C11 115.2(3) . .
Li2 Li1 N1 C11 164.3(2) 3_565 .
N3 Li1 N1 C25 169.6(3) . .
N2 Li1 N1 C25 -105.8(2) . .
C3 Li1 N1 C25 -0.1(4) . .
Li2 Li1 N1 C25 49.0(3) 3_565 .
C4 Os1 C2 C5 -81.5(2) . .
C1 Os1 C2 C5 -38.14(19) . .
C9 Os1 C2 C5 38.8(7) . .
C8 Os1 C2 C5 -163.5(2) . .
C10 Os1 C2 C5 77.0(2) . .
C6 Os1 C2 C5 118.5(2) . .
C3 Os1 C2 C5 -121.4(3) . .
C7 Os1 C2 C5 161.39(19) . .
Li2 Os1 C2 C5 -169.5(2) 3_565 .
C4 Os1 C2 C3 39.89(18) . .
C1 Os1 C2 C3 83.2(2) . .
C9 Os1 C2 C3 160.2(5) . .
C8 Os1 C2 C3 -42.2(4) . .
C10 Os1 C2 C3 -161.69(18) . .
C6 Os1 C2 C3 -120.19(19) . .
C5 Os1 C2 C3 121.4(3) . .
C7 Os1 C2 C3 -77.3(2) . .
Li2 Os1 C2 C3 -48.1(2) 3_565 .
N3 Li1 N2 C13 11.0(2) . .
N1 Li1 N2 C13 -102.3(2) . .
C3 Li1 N2 C13 131.6(2) . .
Li2 Li1 N2 C13 140.6(5) 3_565 .
N3 Li1 N2 C12 129.2(2) . .
N1 Li1 N2 C12 15.9(3) . .
C3 Li1 N2 C12 -110.2(3) . .
Li2 Li1 N2 C12 -101.2(6) 3_565 .
N3 Li1 N2 C22 -110.5(3) . .
N1 Li1 N2 C22 136.2(3) . .
C3 Li1 N2 C22 10.1(4) . .
Li2 Li1 N2 C22 19.0(7) 3_565 .
C5 C2 C3 C4 -0.6(3) . .
Os1 C2 C3 C4 -60.7(2) . .
C5 C2 C3 Li1 -138.7(3) . .
Os1 C2 C3 Li1 161.2(3) . .
C5 C2 C3 Li2 125.6(3) . 3_565
Os1 C2 C3 Li2 65.4(2) . 3_565
C5 C2 C3 Os1 60.1(2) . .
N3 Li1 C3 C4 31.4(4) . .
N2 Li1 C3 C4 -64.0(3) . .
N1 Li1 C3 C4 -159.6(3) . .
Li2 Li1 C3 C4 121.6(3) 3_565 .
N3 Li1 C3 C2 163.3(3) . .
N2 Li1 C3 C2 67.9(4) . .
N1 Li1 C3 C2 -27.8(5) . .
Li2 Li1 C3 C2 -106.6(3) 3_565 .
N3 Li1 C3 Li2 -90.2(3) . 3_565
N2 Li1 C3 Li2 174.5(3) . 3_565
N1 Li1 C3 Li2 78.8(3) . 3_565
N3 Li1 C3 Os1 -72.9(7) . .
N2 Li1 C3 Os1 -168.2(4) . .
N1 Li1 C3 Os1 96.1(6) . .
Li2 Li1 C3 Os1 17.3(5) 3_565 .
C1 Os1 C3 C4 35.70(19) . .
C9 Os1 C3 C4 -57.9(3) . .
C8 Os1 C3 C4 -87.3(2) . .
C10 Os1 C3 C4 176.4(4) . .
C6 Os1 C3 C4 -163.40(18) . .
C5 Os1 C3 C4 77.6(2) . .
C2 Os1 C3 C4 113.4(3) . .
C7 Os1 C3 C4 -127.02(19) . .
Li2 Os1 C3 C4 -131.9(3) 3_565 .
C4 Os1 C3 C2 -113.4(3) . .
C1 Os1 C3 C2 -77.7(2) . .
C9 Os1 C3 C2 -171.3(2) . .
C8 Os1 C3 C2 159.29(19) . .
C10 Os1 C3 C2 63.0(5) . .
C6 Os1 C3 C2 83.2(2) . .
C5 Os1 C3 C2 -35.75(19) . .
C7 Os1 C3 C2 119.6(2) . .
Li2 Os1 C3 C2 114.8(3) 3_565 .
C4 Os1 C3 Li1 113.9(6) . .
C1 Os1 C3 Li1 149.6(6) . .
C9 Os1 C3 Li1 56.0(7) . .
C8 Os1 C3 Li1 26.5(6) . .
C10 Os1 C3 Li1 -69.7(8) . .
C6 Os1 C3 Li1 -49.5(6) . .
C5 Os1 C3 Li1 -168.5(6) . .
C2 Os1 C3 Li1 -132.7(6) . .
C7 Os1 C3 Li1 -13.1(6) . .
Li2 Os1 C3 Li1 -18.0(5) 3_565 .
C4 Os1 C3 Li2 131.9(3) . 3_565
C1 Os1 C3 Li2 167.6(2) . 3_565
C9 Os1 C3 Li2 73.9(3) . 3_565
C8 Os1 C3 Li2 44.5(2) . 3_565
C10 Os1 C3 Li2 -51.7(5) . 3_565
C6 Os1 C3 Li2 -31.5(2) . 3_565
C5 Os1 C3 Li2 -150.5(2) . 3_565
C2 Os1 C3 Li2 -114.8(3) . 3_565
C7 Os1 C3 Li2 4.8(2) . 3_565
N2 Li1 N3 C14 18.1(2) . .
N1 Li1 N3 C14 101.9(3) . .
C3 Li1 N3 C14 -87.8(3) . .
Li2 Li1 N3 C14 -139.8(2) 3_565 .
N2 Li1 N3 C23 134.3(2) . .
N1 Li1 N3 C23 -141.9(3) . .
C3 Li1 N3 C23 28.4(4) . .
Li2 Li1 N3 C23 -23.6(3) 3_565 .
N2 Li1 N3 C24 -102.2(3) . .
N1 Li1 N3 C24 -18.4(4) . .
C3 Li1 N3 C24 151.9(3) . .
Li2 Li1 N3 C24 100.0(3) 3_565 .
C5 C1 C4 C3 -0.2(4) . .
Os1 C1 C4 C3 62.3(2) . .
C5 C1 C4 Os1 -62.5(2) . .
C2 C3 C4 C1 0.5(3) . .
Li1 C3 C4 C1 141.5(3) . .
Li2 C3 C4 C1 -116.3(3) 3_565 .
Os1 C3 C4 C1 -60.8(2) . .
C2 C3 C4 Os1 61.3(2) . .
Li1 C3 C4 Os1 -157.7(3) . .
Li2 C3 C4 Os1 -55.6(2) 3_565 .
C9 Os1 C4 C1 -86.5(2) . .
C8 Os1 C4 C1 -128.0(2) . .
C10 Os1 C4 C1 -56.4(4) . .
C6 Os1 C4 C1 168.1(3) . .
C5 Os1 C4 C1 37.8(2) . .
C2 Os1 C4 C1 81.3(2) . .
C3 Os1 C4 C1 121.3(3) . .
C7 Os1 C4 C1 -168.20(18) . .
Li2 Os1 C4 C1 157.7(2) 3_565 .
C1 Os1 C4 C3 -121.3(3) . .
C9 Os1 C4 C3 152.21(18) . .
C8 Os1 C4 C3 110.74(19) . .
C10 Os1 C4 C3 -177.7(3) . .
C6 Os1 C4 C3 46.8(4) . .
C5 Os1 C4 C3 -83.5(2) . .
C2 Os1 C4 C3 -40.02(18) . .
C7 Os1 C4 C3 70.5(2) . .
Li2 Os1 C4 C3 36.4(2) 3_565 .
C4 C1 C5 C2 -0.2(4) . .
Os1 C1 C5 C2 -62.0(2) . .
C4 C1 C5 Os1 61.9(2) . .
C3 C2 C5 C1 0.5(4) . .
Os1 C2 C5 C1 61.8(2) . .
C3 C2 C5 Os1 -61.3(2) . .
C4 Os1 C5 C1 -38.16(18) . .
C9 Os1 C5 C1 73.8(3) . .
C8 Os1 C5 C1 31.6(6) . .
C10 Os1 C5 C1 115.7(2) . .
C6 Os1 C5 C1 158.99(18) . .
C2 Os1 C5 C1 -116.2(3) . .
C3 Os1 C5 C1 -80.6(2) . .
C7 Os1 C5 C1 -157.9(3) . .
Li2 Os1 C5 C1 -105.3(2) 3_565 .
C4 Os1 C5 C2 78.0(2) . .
C1 Os1 C5 C2 116.2(3) . .
C9 Os1 C5 C2 -170.06(18) . .
C8 Os1 C5 C2 147.8(4) . .
C10 Os1 C5 C2 -128.08(19) . .
C6 Os1 C5 C2 -84.8(2) . .
C3 Os1 C5 C2 35.57(18) . .
C7 Os1 C5 C2 -41.7(4) . .
Li2 Os1 C5 C2 10.9(2) 3_565 .
C4 Os1 C6 C10 153.3(3) . .
C1 Os1 C6 C10 -47.6(4) . .
C9 Os1 C6 C10 38.08(19) . .
C8 Os1 C6 C10 81.8(2) . .
C5 Os1 C6 C10 -85.5(2) . .
C2 Os1 C6 C10 -128.8(2) . .
C3 Os1 C6 C10 -171.77(18) . .
C7 Os1 C6 C10 121.4(3) . .
Li2 Os1 C6 C10 163.6(2) 3_565 .
C4 Os1 C6 C7 31.9(5) . .
C1 Os1 C6 C7 -169.0(3) . .
C9 Os1 C6 C7 -83.3(2) . .
C8 Os1 C6 C7 -39.63(18) . .
C10 Os1 C6 C7 -121.4(3) . .
C5 Os1 C6 C7 153.09(18) . .
C2 Os1 C6 C7 109.8(2) . .
C3 Os1 C6 C7 66.8(2) . .
Li2 Os1 C6 C7 42.2(2) 3_565 .
C10 C6 C7 C8 -0.2(4) . .
Os1 C6 C7 C8 60.3(2) . .
C10 C6 C7 Li2 164.8(3) . .
Os1 C6 C7 Li2 -134.6(3) . .
C10 C6 C7 Os1 -60.5(2) . .
C10 C6 C7 Li2 -117.4(3) . 3_565
Os1 C6 C7 Li2 -56.8(2) . 3_565
C3 Li2 C7 C6 -78.7(6) 3_565 .
C7 Li2 C7 C6 104.4(3) 3_565 .
Li2 Li2 C7 C6 104.4(3) 3_565 .
Os1 Li2 C7 C6 125.2(10) 3_565 .
Li1 Li2 C7 C6 -68.4(3) 3_565 .
C3 Li2 C7 C8 81.5(6) 3_565 .
C7 Li2 C7 C8 -95.4(4) 3_565 .
Li2 Li2 C7 C8 -95.4(4) 3_565 .
Os1 Li2 C7 C8 -74.6(11) 3_565 .
Li1 Li2 C7 C8 91.8(4) 3_565 .
C3 Li2 C7 Os1 -173.3(3) 3_565 .
C7 Li2 C7 Os1 9.7(4) 3_565 .
Li2 Li2 C7 Os1 9.7(4) 3_565 .
Os1 Li2 C7 Os1 30.6(13) 3_565 .
Li1 Li2 C7 Os1 -163.1(3) 3_565 .
C3 Li2 C7 Li2 176.9(7) 3_565 3_565
C7 Li2 C7 Li2 0.0 3_565 3_565
Os1 Li2 C7 Li2 20.9(9) 3_565 3_565
Li1 Li2 C7 Li2 -172.8(4) 3_565 3_565
C4 Os1 C7 C6 -168.37(17) . .
C1 Os1 C7 C6 167.0(3) . .
C9 Os1 C7 C6 77.6(2) . .
C8 Os1 C7 C6 114.0(3) . .
C10 Os1 C7 C6 35.61(18) . .
C5 Os1 C7 C6 -62.3(3) . .
C2 Os1 C7 C6 -91.4(2) . .
C3 Os1 C7 C6 -130.74(19) . .
Li2 Os1 C7 C6 -126.1(3) 3_565 .
C4 Os1 C7 C8 77.7(2) . .
C1 Os1 C7 C8 53.1(4) . .
C9 Os1 C7 C8 -36.4(2) . .
C10 Os1 C7 C8 -78.3(2) . .
C6 Os1 C7 C8 -114.0(3) . .
C5 Os1 C7 C8 -176.2(3) . .
C2 Os1 C7 C8 154.62(19) . .
C3 Os1 C7 C8 115.31(19) . .
Li2 Os1 C7 C8 119.9(3) 3_565 .
C4 Os1 C7 Li2 -51.7(4) . .
C1 Os1 C7 Li2 -76.3(5) . .
C9 Os1 C7 Li2 -165.8(4) . .
C8 Os1 C7 Li2 -129.4(4) . .
C10 Os1 C7 Li2 152.3(4) . .
C6 Os1 C7 Li2 116.7(4) . .
C5 Os1 C7 Li2 54.4(5) . .
C2 Os1 C7 Li2 25.2(4) . .
C3 Os1 C7 Li2 -14.1(4) . .
Li2 Os1 C7 Li2 -9.5(4) 3_565 .
C4 Os1 C7 Li2 -42.3(2) . 3_565
C1 Os1 C7 Li2 -66.8(4) . 3_565
C9 Os1 C7 Li2 -156.3(2) . 3_565
C8 Os1 C7 Li2 -119.9(3) . 3_565
C10 Os1 C7 Li2 161.7(2) . 3_565
C6 Os1 C7 Li2 126.1(3) . 3_565
C5 Os1 C7 Li2 63.8(3) . 3_565
C2 Os1 C7 Li2 34.7(2) . 3_565
C3 Os1 C7 Li2 -4.63(19) . 3_565
C6 C7 C8 C9 0.3(4) . .
Li2 C7 C8 C9 -162.9(3) . .
Os1 C7 C8 C9 60.8(2) . .
Li2 C7 C8 C9 121.0(3) 3_565 .
C6 C7 C8 Os1 -60.5(2) . .
Li2 C7 C8 Os1 136.3(3) . .
Li2 C7 C8 Os1 60.2(2) 3_565 .
C4 Os1 C8 C9 117.3(2) . .
C1 Os1 C8 C9 78.0(2) . .
C10 Os1 C8 C9 -37.8(2) . .
C6 Os1 C8 C9 -80.9(2) . .
C5 Os1 C8 C9 53.3(6) . .
C2 Os1 C8 C9 -172.8(2) . .
C3 Os1 C8 C9 158.75(19) . .
C7 Os1 C8 C9 -120.4(3) . .
Li2 Os1 C8 C9 -167.0(2) 3_565 .
C4 Os1 C8 C7 -122.23(18) . .
C1 Os1 C8 C7 -161.57(19) . .
C9 Os1 C8 C7 120.4(3) . .
C10 Os1 C8 C7 82.6(2) . .
C6 Os1 C8 C7 39.51(18) . .
C5 Os1 C8 C7 173.7(4) . .
C2 Os1 C8 C7 -52.4(4) . .
C3 Os1 C8 C7 -80.8(2) . .
Li2 Os1 C8 C7 -46.6(2) 3_565 .
C7 C8 C9 C10 -0.3(4) . .
Os1 C8 C9 C10 62.3(2) . .
C7 C8 C9 Os1 -62.6(2) . .
C4 Os1 C9 C10 161.08(18) . .
C1 Os1 C9 C10 118.6(2) . .
C8 Os1 C9 C10 -116.7(3) . .
C6 Os1 C9 C10 -38.40(19) . .
C5 Os1 C9 C10 78.6(2) . .
C2 Os1 C9 C10 47.0(7) . .
C3 Os1 C9 C10 -160.2(2) . .
C7 Os1 C9 C10 -80.8(2) . .
Li2 Os1 C9 C10 -102.4(2) 3_565 .
C4 Os1 C9 C8 -82.2(2) . .
C1 Os1 C9 C8 -124.7(2) . .
C10 Os1 C9 C8 116.7(3) . .
C6 Os1 C9 C8 78.3(2) . .
C5 Os1 C9 C8 -164.73(19) . .
C2 Os1 C9 C8 163.7(5) . .
C3 Os1 C9 C8 -43.5(4) . .
C7 Os1 C9 C8 35.93(19) . .
Li2 Os1 C9 C8 14.3(3) 3_565 .
C8 C9 C10 C6 0.1(4) . .
Os1 C9 C10 C6 62.2(2) . .
C8 C9 C10 Os1 -62.0(2) . .
C7 C6 C10 C9 0.1(4) . .
Os1 C6 C10 C9 -62.1(2) . .
C7 C6 C10 Os1 62.1(2) . .
C4 Os1 C10 C9 -43.2(4) . .
C1 Os1 C10 C9 -82.7(2) . .
C8 Os1 C10 C9 38.50(19) . .
C6 Os1 C10 C9 116.4(3) . .
C5 Os1 C10 C9 -125.7(2) . .
C2 Os1 C10 C9 -168.08(19) . .
C3 Os1 C10 C9 142.5(4) . .
C7 Os1 C10 C9 81.0(2) . .
Li2 Os1 C10 C9 98.0(2) 3_565 .
C4 Os1 C10 C6 -159.6(3) . .
C1 Os1 C10 C6 160.9(2) . .
C9 Os1 C10 C6 -116.4(3) . .
C8 Os1 C10 C6 -77.9(2) . .
C5 Os1 C10 C6 117.9(2) . .
C2 Os1 C10 C6 75.5(2) . .
C3 Os1 C10 C6 26.1(6) . .
C7 Os1 C10 C6 -35.43(19) . .
Li2 Os1 C10 C6 -18.4(3) 3_565 .
C21 N1 C11 C12 -166.1(3) . .
C25 N1 C11 C12 73.8(3) . .
Li1 N1 C11 C12 -33.8(3) . .
C13 N2 C12 C11 71.9(3) . .
C22 N2 C12 C11 -164.0(3) . .
Li1 N2 C12 C11 -39.3(3) . .
N1 C11 C12 N2 52.4(4) . .
C12 N2 C13 C14 -150.5(3) . .
C22 N2 C13 C14 86.5(3) . .
Li1 N2 C13 C14 -38.4(3) . .
C23 N3 C14 C13 -161.2(3) . .
C24 N3 C14 C13 77.8(3) . .
Li1 N3 C14 C13 -45.2(3) . .
N2 C13 C14 N3 61.1(3) . .
